data_4349649
loop_
_publ_author_name
'Spanopoulos, Ioannis'
'Tsangarakis, Constantinos'
'Barnett, Sarah'
'Nowell, Harriot'
'Klontzas, Emmanuel'
'Froudakis, George E.'
'Trikalitis, Pantelis N.'

_publ_section_title
;
 Directed assembly of a high surface area 2D metal--organic framework
 displaying the augmented &#x201C;kagom\'e dual&#x201D; (kgd-a) layered
 topology with high H2and CO2uptake
;
_journal_issue 5
_journal_name_full 'Inorganic Chemistry Frontiers'
_journal_page_first 825
_journal_paper_doi 10.1039/C6QI00547K
_journal_volume 4
_journal_year 2017
_chemical_formula_sum 'C84 H48 Cl2 Co4 N0 O18'
_chemical_formula_weight 1651.84
_space_group_crystal_system monoclinic
_space_group_IT_number 12
_space_group_name_Hall '-C 2y'
_space_group_name_H-M_alt 'C 1 2/m 1'
_atom_sites_solution_hydrogens geom
_atom_sites_solution_primary direct
_atom_sites_solution_secondary difmap
_audit_creation_method SHELXL-2013
_audit_update_record
;
2016-11-28 deposited with the CCDC.
2017-02-08 downloaded from the CCDC.
;
_cell_angle_alpha 90
_cell_angle_beta 101.531(13)
_cell_angle_gamma 90
_cell_formula_units_Z 4
_cell_length_a 30.84(3)
_cell_length_b 23.83(2)
_cell_length_c 21.31(2)
_cell_measurement_reflns_used 14372
_cell_measurement_temperature 250(2)
_cell_measurement_theta_max 25.6
_cell_measurement_theta_min 1.3
_cell_volume 15345(2)
_computing_cell_refinement
;
CrystalClear-SM Expert 2.0 r5 (Rigaku, 2010)
;
_computing_data_collection
;
CrystalClear-SM Expert 2.0 r5 (Rigaku, 2010)
;
_computing_data_reduction
;
CrystalClear-SM Expert 2.0 r5 (Rigaku, 2010)
;
_computing_structure_refinement 'SHELXL-2013 (Sheldrick, 2013)'
_computing_structure_solution 'SHELXS-2013 (Sheldrick, 2013)'
_diffrn_ambient_temperature 250(2)
_diffrn_measured_fraction_theta_full 0.998
_diffrn_measured_fraction_theta_max 0.983
_diffrn_measurement_device_type
;
Rigaku Saturn724+ (2x2 bin mode)
;
_diffrn_measurement_method 'profile data from \w-scans'
_diffrn_radiation_type Synchrotron
_diffrn_radiation_wavelength 0.6889
_diffrn_reflns_av_R_equivalents 0.0863
_diffrn_reflns_av_unetI/netI 0.0429
_diffrn_reflns_Laue_measured_fraction_full 0.998
_diffrn_reflns_Laue_measured_fraction_max 0.983
_diffrn_reflns_limit_h_max 39
_diffrn_reflns_limit_h_min -38
_diffrn_reflns_limit_k_max 30
_diffrn_reflns_limit_k_min -30
_diffrn_reflns_limit_l_max 27
_diffrn_reflns_limit_l_min -26
_diffrn_reflns_number 114192
_diffrn_reflns_point_group_measured_fraction_full 0.998
_diffrn_reflns_point_group_measured_fraction_max 0.983
_diffrn_reflns_theta_full 24.415
_diffrn_reflns_theta_max 26.018
_diffrn_reflns_theta_min 1.326
_diffrn_source Synchrotron
_exptl_absorpt_coefficient_mu 0.495
_exptl_absorpt_correction_T_max 1.000
_exptl_absorpt_correction_T_min 0.589
_exptl_absorpt_correction_type multi-scan
_exptl_crystal_colour blue
_exptl_crystal_density_diffrn 0.715
_exptl_crystal_description Plate
_exptl_crystal_F_000 3352
_exptl_crystal_size_max 0.300
_exptl_crystal_size_mid 0.200
_exptl_crystal_size_min 0.050
_refine_diff_density_max 2.038
_refine_diff_density_min -1.161
_refine_diff_density_rms 0.225
_refine_ls_extinction_method none
_refine_ls_goodness_of_fit_ref 2.984
_refine_ls_hydrogen_treatment constr
_refine_ls_matrix_type full
_refine_ls_number_parameters 547
_refine_ls_number_reflns 16731
_refine_ls_number_restraints 24
_refine_ls_restrained_S_all 2.982
_refine_ls_R_factor_all 0.2673
_refine_ls_R_factor_gt 0.2395
_refine_ls_shift/su_max 0.003
_refine_ls_shift/su_mean 0.000
_refine_ls_structure_factor_coef Fsqd
_refine_ls_weighting_details 'w=1/[\s^2^(Fo^2^)+(0.1000P)^2^] where P=(Fo^2^+2Fc^2^)/3'
_refine_ls_weighting_scheme calc
_refine_ls_wR_factor_gt 0.5252
_refine_ls_wR_factor_ref 0.5349
_reflns_Friedel_coverage 0.000
_reflns_number_gt 12164
_reflns_number_total 16731
_reflns_threshold_expression 'I > 2\s(I)'
_cod_data_source_file c6qi00547k2.cif
_cod_data_source_block 1
_cod_depositor_comments
;
The following automatic conversions were performed:

data item '_exptl_absorpt_correction_type' value 'Multi-scan' was
changed to 'multi-scan' in accordance with the
/home/saulius/struct/COD-crude-data/automatic-downloads/DataCite-retrospective/RSC/depositions/lib/dictionaries/cif_core.dic
dictionary named 'cif_core.dic' version 2.4.2 last updated on
2011-04-26.

Automatic conversion script
Id: cif_fix_values 6909 2019-04-08 15:41:33Z antanas 
;
_cod_original_cell_volume 15347(24)
_cod_original_sg_symbol_H-M 'C 2/m'
_cod_database_code 4349649
_shelx_space_group_comment
;
The symmetry employed for this shelxl refinement is uniquely defined
by the following loop, which should always be used as a source of
symmetry information in preference to the above space-group names.
They are only intended as comments.
;
_shelx_estimated_absorpt_t_min 0.866
_shelx_estimated_absorpt_t_max 0.976
_shelxl_version_number 2013-4

loop_
_space_group_symop_operation_xyz
'x, y, z'
'-x, y, -z'
'x+1/2, y+1/2, z'
'-x+1/2, y+1/2, -z'
'-x, -y, -z'
'x, -y, z'
'-x+1/2, -y+1/2, -z'
'x+1/2, -y+1/2, z'

loop_
_atom_site_label
_atom_site_type_symbol
_atom_site_fract_x
_atom_site_fract_y
_atom_site_fract_z
_atom_site_U_iso_or_equiv
_atom_site_adp_type
_atom_site_occupancy
_atom_site_site_symmetry_order
_atom_site_calc_flag
_atom_site_refinement_flags_posn
_atom_site_refinement_flags_adp
_atom_site_refinement_flags_occupancy
Co1 Co -0.64515(6) 0.5000 1.00572(9) 0.0857(6) Uani 1 2 d S T P
Co2 Co -0.69489(5) 0.5000 0.83984(8) 0.0798(5) Uani 1 2 d S T P
Co3 Co -0.27787(6) 0.5000 0.67413(8) 0.0847(6) Uani 1 2 d S T P
Co4 Co -0.36213(7) 0.5000 0.52791(10) 0.1012(7) Uani 1 2 d S T P
C100 C -0.4918(3) 0.0508(3) 0.8167(4) 0.077(2) Uani 1 1 d . . .
C1 C -0.5109(3) 0.1047(3) 0.8322(4) 0.076(2) Uani 1 1 d . . .
C2 C -0.4961(5) 0.1331(6) 0.8862(6) 0.188(8) Uani 1 1 d . . .
H2 H -0.4722 0.1187 0.9155 0.226 Uiso 1 1 calc R U .
C3 C -0.5153(5) 0.1847(6) 0.9009(7) 0.194(9) Uani 1 1 d . . .
H3 H -0.5040 0.2032 0.9391 0.233 Uiso 1 1 calc R U .
C4 C -0.5496(3) 0.2066(4) 0.8596(5) 0.091(3) Uani 1 1 d . . .
C5 C -0.5617(6) 0.1807(6) 0.8057(9) 0.195(9) Uani 1 1 d . . .
H5 H -0.5829 0.1970 0.7738 0.234 Uiso 1 1 calc R U .
C6 C -0.5436(6) 0.1281(6) 0.7936(9) 0.216(11) Uani 1 1 d . . .
H6 H -0.5559 0.1094 0.7560 0.260 Uiso 1 1 calc R U .
C7 C -0.5700(3) 0.2589(4) 0.8717(5) 0.091(3) Uani 1 1 d . . .
C8 C -0.5566(4) 0.2876(4) 0.9281(6) 0.112(3) Uani 1 1 d . . .
H8 H -0.5339 0.2737 0.9598 0.135 Uiso 1 1 calc R U .
C9 C -0.5786(4) 0.3402(5) 0.9372(6) 0.110(3) Uani 1 1 d . . .
H9 H -0.5690 0.3609 0.9744 0.132 Uiso 1 1 calc R U .
C10 C -0.6118(3) 0.3587(4) 0.8939(5) 0.085(2) Uani 1 1 d . . .
C11 C -0.6242(4) 0.3309(5) 0.8365(6) 0.114(3) Uani 1 1 d . . .
H11 H -0.6463 0.3457 0.8046 0.137 Uiso 1 1 calc R U .
C12 C -0.6041(4) 0.2816(5) 0.8262(6) 0.115(4) Uani 1 1 d . . .
H12 H -0.6136 0.2626 0.7878 0.138 Uiso 1 1 calc R U .
C13 C -0.6334(4) 0.4153(4) 0.9043(6) 0.086(2) Uani 1 1 d . . .
O1 O -0.6225(2) 0.4354(3) 0.9570(3) 0.0923(18) Uani 1 1 d . . .
O2 O -0.6623(2) 0.4305(3) 0.8597(4) 0.101(2) Uani 1 1 d . . .
C20 C -0.5083(3) 0.0000 0.8349(6) 0.070(3) Uani 1 2 d S T P
C21 C -0.5437(4) 0.0000 0.8726(6) 0.072(3) Uani 1 2 d S T P
C22 C -0.5360(5) 0.0000 0.9354(9) 0.235(17) Uani 1 2 d S T P
H22 H -0.5068 0.0000 0.9576 0.282 Uiso 1 2 calc R U P
C23 C -0.5696(6) 0.0000 0.9701(9) 0.206(14) Uani 1 2 d S T P
H23 H -0.5620 0.0000 1.0146 0.247 Uiso 1 2 calc R U P
C24 C -0.6128(4) 0.0000 0.9417(6) 0.082(3) Uani 1 2 d S T P
C25 C -0.6198(5) 0.0000 0.8769(8) 0.155(9) Uani 1 2 d S T P
H25 H -0.6489 0.0000 0.8540 0.186 Uiso 1 2 calc R U P
C26 C -0.5865(6) 0.0000 0.8435(8) 0.164(9) Uani 1 2 d S T P
H26 H -0.5937 0.0000 0.7990 0.197 Uiso 1 2 calc R U P
C27 C -0.6487(4) 0.0000 0.9775(6) 0.085(3) Uani 1 2 d S T P
C28 C -0.6384(5) 0.0000 1.0431(8) 0.123(6) Uani 1 2 d S T P
H28 H -0.6092 0.0000 1.0651 0.147 Uiso 1 2 calc R U P
C29 C -0.6747(5) 0.0000 1.0773(7) 0.111(5) Uani 1 2 d S T P
H29 H -0.6686 0.0000 1.1218 0.133 Uiso 1 2 calc R U P
C30 C -0.7171(4) 0.0000 1.0454(6) 0.081(3) Uani 1 2 d S T P
C31 C -0.7258(4) 0.0000 0.9784(7) 0.089(4) Uani 1 2 d S T P
H31 H -0.7548 0.0000 0.9555 0.106 Uiso 1 2 calc R U P
C32 C -0.6913(4) 0.0000 0.9467(6) 0.089(4) Uani 1 2 d S T P
H32 H -0.6975 0.0000 0.9021 0.107 Uiso 1 2 calc R U P
C33 C -0.7524(4) 0.0000 1.0825(7) 0.082(3) Uani 1 2 d S T P
O3 O -0.7433(3) 0.0000 1.1419(5) 0.098(3) Uani 1 2 d S T P
O4 O -0.7916(3) 0.0000 1.0539(5) 0.103(3) Uani 1 2 d S T P
C40 C -0.4593(3) 0.0515(4) 0.7789(4) 0.077(2) Uani 1 1 d . . .
C41 C -0.4429(3) 0.1037(4) 0.7588(5) 0.083(2) Uani 1 1 d . . .
C42 C -0.4095(4) 0.1311(4) 0.7927(6) 0.117(4) Uani 1 1 d . . .
H42 H -0.3962 0.1161 0.8322 0.141 Uiso 1 1 calc R U .
C43 C -0.3928(4) 0.1802(4) 0.7741(7) 0.122(4) Uani 1 1 d . . .
H43 H -0.3691 0.1976 0.8009 0.146 Uiso 1 1 calc R U .
C44 C -0.4110(3) 0.2040(4) 0.7154(5) 0.099(3) Uani 1 1 d . . .
C45 C -0.4441(6) 0.1764(8) 0.6797(8) 0.215(11) Uani 1 1 d . . .
H45 H -0.4565 0.1897 0.6391 0.258 Uiso 1 1 calc R U .
C46 C -0.4607(6) 0.1275(8) 0.7022(9) 0.227(11) Uani 1 1 d . . .
H46 H -0.4853 0.1106 0.6769 0.272 Uiso 1 1 calc R U .
C47 C -0.3936(4) 0.2574(5) 0.6924(6) 0.107(3) Uani 1 1 d . . .
C48 C -0.3516(4) 0.2766(5) 0.7233(7) 0.136(5) Uani 1 1 d . . .
H48 H -0.3348 0.2562 0.7567 0.163 Uiso 1 1 calc R U .
C49 C -0.3361(4) 0.3253(6) 0.7036(6) 0.131(4) Uani 1 1 d . . .
H49 H -0.3076 0.3371 0.7217 0.158 Uiso 1 1 calc R U .
C50 C -0.3628(4) 0.3587(5) 0.6554(6) 0.119(4) Uani 1 1 d . . .
C51 C -0.4018(4) 0.3359(5) 0.6251(7) 0.130(4) Uani 1 1 d . . .
H51 H -0.4188 0.3545 0.5904 0.156 Uiso 1 1 calc R U .
C52 C -0.4160(4) 0.2869(6) 0.6447(7) 0.136(5) Uani 1 1 d . . .
H52 H -0.4432 0.2731 0.6234 0.163 Uiso 1 1 calc R U .
C53 C -0.3456(5) 0.4148(5) 0.6350(8) 0.111(4) Uani 1 1 d . . .
O5 O -0.3116(3) 0.4321(4) 0.6703(4) 0.121(3) Uani 1 1 d . . .
O6 O -0.3665(3) 0.4367(4) 0.5880(5) 0.133(3) Uani 1 1 d . . .
C60 C -0.4434(4) 0.0000 0.7607(6) 0.080(3) Uani 1 2 d S T P
C61 C -0.4126(4) 0.0000 0.7144(6) 0.077(3) Uani 1 2 d S T P
C62 C -0.3704(5) 0.0000 0.7309(6) 0.099(4) Uani 1 2 d S T P
H62 H -0.3580 0.0000 0.7744 0.118 Uiso 1 2 calc R U P
C63 C -0.3413(4) 0.0000 0.6875(6) 0.100(4) Uani 1 2 d S T P
H63 H -0.3109 0.0000 0.7028 0.120 Uiso 1 2 calc R U P
C64 C -0.3572(4) 0.0000 0.6251(7) 0.111(5) Uani 1 2 d S T P
C65 C -0.4027(6) 0.0000 0.6059(9) 0.28(2) Uani 1 2 d S T P
H65 H -0.4164 0.0000 0.5629 0.335 Uiso 1 2 calc R U P
C66 C -0.4276(5) 0.0000 0.6555(9) 0.26(2) Uani 1 2 d S T P
H66 H -0.4582 0.0000 0.6425 0.308 Uiso 1 2 calc R U P
C67 C -0.3282(5) 0.0000 0.5773(7) 0.105(5) Uani 1 2 d S T P
C68 C -0.2838(5) 0.0000 0.5947(8) 0.136(7) Uani 1 2 d S T P
H68 H -0.2710 0.0000 0.6381 0.164 Uiso 1 2 calc R U P
C69 C -0.2571(5) 0.0000 0.5515(8) 0.137(7) Uani 1 2 d S T P
H69 H -0.2266 0.0000 0.5656 0.165 Uiso 1 2 calc R U P
C70 C -0.2746(5) 0.0000 0.4881(8) 0.099(4) Uani 1 2 d S T P
C71 C -0.3189(5) 0.0000 0.4703(7) 0.122(6) Uani 1 2 d S T P
H71 H -0.3311 0.0000 0.4267 0.146 Uiso 1 2 calc R U P
C72 C -0.3466(5) 0.0000 0.5115(7) 0.127(6) Uani 1 2 d S T P
H72 H -0.3771 0.0000 0.4969 0.153 Uiso 1 2 calc R U P
C73 C -0.2450(7) 0.0000 0.4404(10) 0.118(6) Uani 1 2 d S T P
O7 O -0.2048(4) 0.0000 0.4576(7) 0.139(5) Uani 1 2 d S T P
O8 O -0.2636(5) 0.0000 0.3831(7) 0.134(4) Uani 1 2 d S T P
Cl1 Cl -0.23629(18) 0.5000 0.7729(2) 0.1447(18) Uani 1 2 d S T P
Cl2 Cl -0.70418(17) 0.5000 0.7333(2) 0.1447(19) Uani 1 2 d S T P
O9 O -0.5840(3) 0.5000 1.0704(5) 0.117(3) Uani 1 2 d S T P
O10 O -0.6685(3) 0.4369(5) 1.0628(4) 0.146(3) Uani 1 1 d . . .
O11 O -0.3602(5) 0.5611(6) 0.4548(6) 0.221(6) Uani 1 1 d . . .
O12 O -0.4301(5) 0.5000 0.5061(11) 0.255(11) Uani 1 2 d S T P

loop_
_atom_site_aniso_label
_atom_site_aniso_U_11
_atom_site_aniso_U_22
_atom_site_aniso_U_33
_atom_site_aniso_U_23
_atom_site_aniso_U_13
_atom_site_aniso_U_12
Co1 0.0894(12) 0.0891(12) 0.0927(12) 0.000 0.0524(10) 0.000
Co2 0.0748(10) 0.0912(12) 0.0852(11) 0.000 0.0444(9) 0.000
Co3 0.0941(12) 0.0877(12) 0.0872(11) 0.000 0.0536(10) 0.000
Co4 0.1143(15) 0.0989(14) 0.1012(14) 0.000 0.0471(12) 0.000
C100 0.082(5) 0.073(5) 0.087(5) -0.003(4) 0.049(5) 0.000(4)
C1 0.074(5) 0.067(5) 0.099(6) -0.001(4) 0.051(5) -0.007(4)
C2 0.230(17) 0.206(16) 0.111(9) -0.053(10) -0.010(10) 0.133(14)
C3 0.226(16) 0.214(16) 0.115(9) -0.073(10) -0.032(11) 0.146(14)
C4 0.105(7) 0.084(6) 0.096(6) -0.006(5) 0.046(6) 0.000(5)
C5 0.231(18) 0.122(11) 0.184(15) -0.059(11) -0.074(14) 0.087(11)
C6 0.28(2) 0.121(11) 0.195(16) -0.076(11) -0.091(16) 0.104(13)
C7 0.092(6) 0.089(6) 0.100(7) -0.001(5) 0.041(6) 0.009(5)
C8 0.119(8) 0.103(8) 0.110(8) -0.012(6) 0.012(7) 0.023(6)
C9 0.129(9) 0.094(7) 0.108(8) -0.025(6) 0.027(8) -0.005(6)
C10 0.085(6) 0.092(6) 0.085(6) -0.001(5) 0.035(5) 0.004(5)
C11 0.125(9) 0.117(9) 0.101(8) 0.000(6) 0.022(7) 0.020(7)
C12 0.137(9) 0.118(9) 0.095(7) -0.024(6) 0.034(7) 0.024(7)
C13 0.094(6) 0.087(6) 0.088(6) 0.001(5) 0.046(6) 0.004(5)
O1 0.100(4) 0.081(4) 0.103(5) -0.006(3) 0.038(4) 0.005(3)
O2 0.110(5) 0.104(5) 0.095(5) -0.004(4) 0.038(4) 0.030(4)
C20 0.069(6) 0.065(6) 0.090(7) 0.000 0.047(6) 0.000
C21 0.066(6) 0.075(7) 0.086(7) 0.000 0.046(6) 0.000
C22 0.057(8) 0.57(6) 0.088(11) 0.000 0.039(8) 0.000
C23 0.076(10) 0.47(5) 0.084(11) 0.000 0.041(9) 0.000
C24 0.075(8) 0.096(9) 0.085(8) 0.000 0.040(7) 0.000
C25 0.070(8) 0.31(3) 0.096(11) 0.000 0.047(8) 0.000
C26 0.096(11) 0.33(3) 0.089(10) 0.000 0.064(10) 0.000
C27 0.068(7) 0.123(10) 0.070(7) 0.000 0.031(6) 0.000
C28 0.079(9) 0.210(18) 0.092(10) 0.000 0.047(8) 0.000
C29 0.102(11) 0.161(14) 0.085(9) 0.000 0.053(9) 0.000
C30 0.067(7) 0.097(9) 0.089(8) 0.000 0.036(7) 0.000
C31 0.066(7) 0.111(10) 0.098(9) 0.000 0.041(7) 0.000
C32 0.076(8) 0.126(11) 0.072(7) 0.000 0.029(7) 0.000
C33 0.071(8) 0.094(9) 0.089(9) 0.000 0.034(7) 0.000
O3 0.082(5) 0.133(8) 0.093(7) 0.000 0.047(5) 0.000
O4 0.080(6) 0.130(8) 0.116(7) 0.000 0.060(6) 0.000
C40 0.073(5) 0.083(5) 0.087(5) 0.000(4) 0.045(4) 0.001(4)
C41 0.077(5) 0.096(6) 0.090(6) -0.002(5) 0.049(5) -0.009(5)
C42 0.146(10) 0.072(7) 0.129(9) 0.011(6) 0.019(8) -0.002(6)
C43 0.139(10) 0.077(7) 0.137(10) 0.001(7) 0.000(8) -0.009(6)
C44 0.095(7) 0.104(7) 0.112(8) 0.002(6) 0.055(6) -0.017(6)
C45 0.204(15) 0.241(19) 0.164(14) 0.109(14) -0.049(12) -0.144(15)
C46 0.186(15) 0.27(2) 0.188(16) 0.107(16) -0.057(13) -0.145(16)
C47 0.106(8) 0.109(8) 0.116(8) 0.002(7) 0.050(7) -0.010(6)
C48 0.110(8) 0.116(9) 0.173(13) 0.042(9) 0.008(8) -0.035(7)
C49 0.118(9) 0.140(11) 0.133(10) 0.034(9) 0.017(8) -0.042(8)
C50 0.131(9) 0.114(9) 0.130(9) 0.006(7) 0.067(8) -0.023(7)
C51 0.099(8) 0.129(10) 0.158(11) 0.050(8) 0.016(8) -0.023(7)
C52 0.118(9) 0.153(12) 0.134(10) 0.048(9) 0.019(8) -0.035(8)
C53 0.124(10) 0.108(9) 0.119(10) -0.008(7) 0.068(9) -0.022(7)
O5 0.130(6) 0.132(6) 0.114(6) 0.007(5) 0.052(5) -0.039(5)
O6 0.135(7) 0.128(7) 0.144(8) 0.033(6) 0.048(6) -0.030(5)
C60 0.071(7) 0.106(9) 0.075(7) 0.000 0.041(6) 0.000
C61 0.057(6) 0.108(9) 0.076(7) 0.000 0.036(6) 0.000
C62 0.110(11) 0.126(11) 0.070(7) 0.000 0.042(8) 0.000
C63 0.064(7) 0.169(14) 0.074(8) 0.000 0.028(6) 0.000
C64 0.073(8) 0.180(16) 0.094(10) 0.000 0.051(8) 0.000
C65 0.069(10) 0.70(7) 0.074(10) 0.000 0.036(9) 0.000
C66 0.060(9) 0.62(7) 0.096(14) 0.000 0.041(10) 0.000
C67 0.085(9) 0.159(14) 0.081(9) 0.000 0.040(7) 0.000
C68 0.066(8) 0.26(2) 0.092(10) 0.000 0.042(8) 0.000
C69 0.086(10) 0.25(2) 0.083(10) 0.000 0.043(8) 0.000
C70 0.098(10) 0.104(10) 0.113(11) 0.000 0.062(9) 0.000
C71 0.093(10) 0.199(18) 0.088(9) 0.000 0.053(9) 0.000
C72 0.089(10) 0.22(2) 0.083(9) 0.000 0.039(8) 0.000
C73 0.146(16) 0.100(11) 0.138(15) 0.000 0.100(14) 0.000
O7 0.128(9) 0.130(9) 0.198(13) 0.000 0.123(10) 0.000
O8 0.163(11) 0.150(10) 0.122(9) 0.000 0.106(9) 0.000
Cl1 0.149(4) 0.184(5) 0.098(3) 0.000 0.017(3) 0.000
Cl2 0.129(3) 0.226(6) 0.087(3) 0.000 0.041(3) 0.000
O9 0.114(7) 0.137(9) 0.103(7) 0.000 0.034(6) 0.000
O10 0.112(5) 0.240(10) 0.101(5) 0.029(6) 0.062(5) 0.004(6)
O11 0.301(17) 0.213(12) 0.155(10) 0.048(9) 0.058(11) 0.063(11)
O12 0.113(11) 0.42(3) 0.23(2) 0.000 0.018(12) 0.000

loop_
_atom_type_symbol
_atom_type_description
_atom_type_scat_dispersion_real
_atom_type_scat_dispersion_imag
_atom_type_scat_source
C C 0.0033 0.0016 'International Tables Vol C Tables 4.2.6.8 and 6.1.1.4'
H H 0.0000 0.0000 'International Tables Vol C Tables 4.2.6.8 and 6.1.1.4'
N N 0.0061 0.0033 'International Tables Vol C Tables 4.2.6.8 and 6.1.1.4'
O O 0.0106 0.0060 'International Tables Vol C Tables 4.2.6.8 and 6.1.1.4'
Co Co 0.3494 0.9721 'International Tables Vol C Tables 4.2.6.8 and 6.1.1.4'
Cl Cl 0.1484 0.1585 'International Tables Vol C Tables 4.2.6.8 and 6.1.1.4'

loop_
_geom_angle_atom_site_label_1
_geom_angle_atom_site_label_2
_geom_angle_atom_site_label_3
_geom_angle
_geom_angle_site_symmetry_1
_geom_angle_site_symmetry_3
O1 Co1 O1 97.0(4) 6_565 .
O1 Co1 O9 88.9(3) 6_565 .
O1 Co1 O9 88.9(3) . .
O1 Co1 O4 93.6(3) 6_565 7_357
O1 Co1 O4 93.6(3) . 7_357
O9 Co1 O4 176.3(4) . 7_357
O1 Co1 O10 175.5(3) 6_565 .
O1 Co1 O10 87.0(3) . .
O9 Co1 O10 89.3(3) . .
O4 Co1 O10 88.1(3) 7_357 .
O1 Co1 O10 87.0(3) 6_565 6_565
O1 Co1 O10 175.5(3) . 6_565
O9 Co1 O10 89.3(3) . 6_565
O4 Co1 O10 88.1(3) 7_357 6_565
O10 Co1 O10 88.9(5) . 6_565
O2 Co2 O2 117.3(5) . 6_565
O2 Co2 O3 115.2(2) . 7_357
O2 Co2 O3 115.2(2) 6_565 7_357
O2 Co2 Cl2 100.2(2) . .
O2 Co2 Cl2 100.2(2) 6_565 .
O3 Co2 Cl2 105.2(3) 7_357 .
O2 Co2 O4 88.5(2) . 7_357
O2 Co2 O4 88.5(2) 6_565 7_357
O3 Co2 O4 57.8(4) 7_357 7_357
Cl2 Co2 O4 162.9(3) . 7_357
O5 Co3 O5 115.2(6) 6_565 .
O5 Co3 O8 113.2(3) 6_565 7_456
O5 Co3 O8 113.2(3) . 7_456
O5 Co3 Cl1 104.2(3) 6_565 .
O5 Co3 Cl1 104.2(3) . .
O8 Co3 Cl1 105.4(5) 7_456 .
O6 Co4 O6 97.8(6) 6_565 .
O6 Co4 O7 95.7(4) 6_565 7_456
O6 Co4 O7 95.7(4) . 7_456
O6 Co4 O12 87.1(5) 6_565 .
O6 Co4 O12 87.1(5) . .
O7 Co4 O12 175.7(8) 7_456 .
O6 Co4 O11 88.2(5) 6_565 .
O6 Co4 O11 173.4(5) . .
O7 Co4 O11 86.3(5) 7_456 .
O12 Co4 O11 90.6(7) . .
O6 Co4 O11 173.4(5) 6_565 6_565
O6 Co4 O11 88.2(5) . 6_565
O7 Co4 O11 86.3(5) 7_456 6_565
O12 Co4 O11 90.6(7) . 6_565
O11 Co4 O11 85.6(8) . 6_565
C20 C100 C40 120.7(7) . .
C20 C100 C1 120.4(6) . .
C40 C100 C1 118.7(7) . .
C6 C1 C2 114.6(10) . .
C6 C1 C100 121.9(10) . .
C2 C1 C100 123.4(10) . .
C1 C2 C3 122.8(13) . .
C4 C3 C2 120.0(12) . .
C5 C4 C3 116.6(11) . .
C5 C4 C7 120.9(11) . .
C3 C4 C7 122.3(10) . .
C4 C5 C6 122.1(14) . .
C1 C6 C5 123.5(14) . .
C8 C7 C12 118.1(9) . .
C8 C7 C4 121.4(10) . .
C12 C7 C4 120.5(10) . .
C7 C8 C9 118.6(11) . .
C10 C9 C8 121.1(10) . .
C9 C10 C11 120.1(10) . .
C9 C10 C13 119.6(10) . .
C11 C10 C13 119.9(10) . .
C12 C11 C10 120.2(11) . .
C11 C12 C7 121.8(11) . .
O1 C13 O2 129.1(9) . .
O1 C13 C10 115.7(10) . .
O2 C13 C10 114.8(9) . .
C13 O1 Co1 135.1(7) . .
C13 O2 Co2 133.6(7) . .
C100 C20 C100 119.9(9) . 6
C100 C20 C21 120.0(4) . .
C100 C20 C21 120.0(4) 6 .
C22 C21 C26 115.5(11) . .
C22 C21 C20 123.5(12) . .
C26 C21 C20 120.9(12) . .
C21 C22 C23 122.9(16) . .
C24 C23 C22 122.3(17) . .
C23 C24 C25 113.6(12) . .
C23 C24 C27 123.1(13) . .
C25 C24 C27 123.3(13) . .
C24 C25 C26 123.3(16) . .
C21 C26 C25 122.3(16) . .
C32 C27 C28 120.1(11) . .
C32 C27 C24 120.7(12) . .
C28 C27 C24 119.3(12) . .
C27 C28 C29 118.0(14) . .
C30 C29 C28 120.9(14) . .
C29 C30 C31 118.9(11) . .
C29 C30 C33 118.4(12) . .
C31 C30 C33 122.7(12) . .
C32 C31 C30 119.6(12) . .
C27 C32 C31 122.5(12) . .
O3 C33 O4 120.0(11) . .
O3 C33 C30 120.7(12) . .
O4 C33 C30 119.3(13) . .
C33 O3 Co2 99.6(8) . 7_357
C33 O4 Co1 172.5(9) . 7_357
C33 O4 Co2 82.6(8) . 7_357
Co1 O4 Co2 104.9(3) 7_357 7_357
C100 C40 C60 118.5(7) . .
C100 C40 C41 121.0(7) . .
C60 C40 C41 120.5(6) . .
C42 C41 C46 114.8(11) . .
C42 C41 C40 123.4(10) . .
C46 C41 C40 121.8(10) . .
C41 C42 C43 124.5(12) . .
C42 C43 C44 120.2(12) . .
C45 C44 C43 116.4(11) . .
C45 C44 C47 121.3(12) . .
C43 C44 C47 122.3(11) . .
C44 C45 C46 120.8(14) . .
C41 C46 C45 123.2(13) . .
C52 C47 C48 118.8(11) . .
C52 C47 C44 122.5(11) . .
C48 C47 C44 118.7(12) . .
C49 C48 C47 118.9(12) . .
C48 C49 C50 120.8(12) . .
C51 C50 C49 116.7(11) . .
C51 C50 C53 122.5(14) . .
C49 C50 C53 120.5(13) . .
C52 C51 C50 120.8(13) . .
C47 C52 C51 123.5(13) . .
O6 C53 O5 128.0(13) . .
O6 C53 C50 117.2(14) . .
O5 C53 C50 114.8(14) . .
C53 O5 Co3 134.1(9) . .
C53 O6 Co4 140.4(9) . .
C40 C60 C40 121.7(9) . 6
C40 C60 C61 119.0(5) . .
C40 C60 C61 119.0(5) 6 .
C66 C61 C62 115.2(12) . .
C66 C61 C60 120.5(12) . .
C62 C61 C60 124.3(12) . .
C61 C62 C63 124.4(13) . .
C64 C63 C62 120.3(13) . .
C63 C64 C65 116.6(12) . .
C63 C64 C67 122.5(13) . .
C65 C64 C67 120.9(14) . .
C64 C65 C66 116.5(16) . .
C61 C66 C65 127.0(16) . .
C68 C67 C72 117.4(12) . .
C68 C67 C64 122.1(14) . .
C72 C67 C64 120.5(13) . .
C67 C68 C69 122.5(16) . .
C68 C69 C70 120.4(15) . .
C71 C70 C69 117.5(13) . .
C71 C70 C73 122.2(17) . .
C69 C70 C73 120.3(16) . .
C72 C71 C70 124.0(16) . .
C71 C72 C67 118.1(15) . .
O7 C73 O8 122.6(15) . .
O7 C73 C70 121(2) . .
O8 C73 C70 116.3(19) . .
C73 O7 Co4 171.5(14) . 7_456
C73 O8 Co3 112.7(12) . 7_456

loop_
_geom_bond_atom_site_label_1
_geom_bond_atom_site_label_2
_geom_bond_distance
_geom_bond_site_symmetry_2
Co1 O1 2.055(7) 6_565
Co1 O1 2.055(6) .
Co1 O9 2.100(11) .
Co1 O4 2.104(11) 7_357
Co1 O10 2.148(8) .
Co1 O10 2.148(8) 6_565
Co2 O2 1.938(7) .
Co2 O2 1.938(7) 6_565
Co2 O3 2.021(8) 7_357
Co2 Cl2 2.232(5) .
Co2 O4 2.383(10) 7_357
Co3 O5 1.917(8) 6_565
Co3 O5 1.917(8) .
Co3 O8 1.936(9) 7_456
Co3 Cl1 2.235(6) .
Co4 O6 2.000(9) 6_565
Co4 O6 2.000(9) .
Co4 O7 2.025(13) 7_456
Co4 O12 2.053(16) .
Co4 O11 2.141(12) .
Co4 O11 2.141(12) 6_565
C100 C20 1.399(9) .
C100 C40 1.403(10) .
C100 C1 1.477(11) .
C1 C6 1.294(16) .
C1 C2 1.336(16) .
C2 C3 1.427(16) .
C3 C4 1.339(16) .
C4 C5 1.293(17) .
C4 C7 1.441(13) .
C5 C6 1.415(17) .
C7 C8 1.372(15) .
C7 C12 1.389(15) .
C8 C9 1.458(14) .
C9 C10 1.309(14) .
C10 C11 1.377(15) .
C10 C13 1.539(13) .
C11 C12 1.366(15) .
C13 O1 1.207(12) .
C13 O2 1.222(12) .
C20 C100 1.399(9) 6
C20 C21 1.479(13) .
C21 C22 1.31(2) .
C21 C26 1.34(2) .
C22 C23 1.387(19) .
C23 C24 1.35(2) .
C24 C25 1.35(2) .
C24 C27 1.465(15) .
C25 C26 1.361(17) .
C27 C32 1.347(17) .
C27 C28 1.37(2) .
C28 C29 1.452(17) .
C29 C30 1.349(19) .
C30 C31 1.398(18) .
C30 C33 1.467(16) .
C31 C32 1.371(15) .
C33 O3 1.241(16) .
C33 O4 1.242(15) .
O3 Co2 2.021(8) 7_357
O4 Co1 2.104(11) 7_357
O4 Co2 2.383(10) 7_357
C40 C60 1.405(9) .
C40 C41 1.440(12) .
C41 C42 1.309(14) .
C41 C46 1.346(18) .
C42 C43 1.369(15) .
C43 C44 1.387(16) .
C44 C45 1.319(17) .
C44 C47 1.501(14) .
C45 C46 1.396(19) .
C47 C52 1.314(16) .
C47 C48 1.405(16) .
C48 C49 1.355(15) .
C49 C50 1.425(17) .
C50 C51 1.358(17) .
C50 C53 1.533(16) .
C51 C52 1.344(16) .
C53 O6 1.198(16) .
C53 O5 1.232(15) .
C60 C40 1.405(9) 6
C60 C61 1.499(14) .
C61 C66 1.25(2) .
C61 C62 1.281(18) .
C62 C63 1.412(16) .
C63 C64 1.32(2) .
C64 C65 1.38(2) .
C64 C67 1.482(16) .
C65 C66 1.42(2) .
C67 C68 1.345(19) .
C67 C72 1.40(2) .
C68 C69 1.351(18) .
C69 C70 1.35(2) .
C70 C71 1.34(2) .
C70 C73 1.495(19) .
C71 C72 1.343(17) .
C73 O7 1.22(2) .
C73 O8 1.24(2) .
O7 Co4 2.025(13) 7_456
O8 Co3 1.936(9) 7_456
